data_4310717
loop_
_publ_author_name
'Carmela Magliocchi'
'Xiaobing Xie'
'Timothy Hughbanks'

_publ_section_title
;
 Cyanide-Melt Synthesis of Reduced Molybdenum Selenide Clusters
;
_journal_name_full 'Inorganic Chemistry'
_journal_page_first 1902
_journal_page_last 1911
_journal_paper_doi 10.1021/ic035050u
_journal_volume 43
_journal_year 2004
_chemical_formula_sum 'C12 Cl3 Cs7 Mo4 N12 Na4 Se4'
_chemical_formula_weight 2140.52
_chemical_name_systematic
; 
 ? 
;
_space_group_IT_number 160
_symmetry_cell_setting rhombohedral
_symmetry_space_group_name_Hall 'R 3 -2"'
_symmetry_space_group_name_H-M 'R 3 m :H'
_atom_sites_solution_hydrogens geom
_atom_sites_solution_primary direct
_atom_sites_solution_secondary difmap
_audit_creation_method SHELXL-97
_cell_angle_alpha 90.00
_cell_angle_beta 90.00
_cell_angle_gamma 120.00
_cell_formula_units_Z 3
_cell_length_a 11.5386(10)
_cell_length_b 11.5386(10)
_cell_length_c 28.264(3)
_cell_measurement_temperature 110(2)
_cell_volume 3258.9(5)
_computing_structure_refinement 'SHELXL-97 (Sheldrick, 1997)'
_computing_structure_solution 'SHELXS-97 (Sheldrick, 1990)'
_diffrn_ambient_temperature 110(2)
_diffrn_measured_fraction_theta_full 0.979
_diffrn_measured_fraction_theta_max 0.979
_diffrn_radiation_monochromator graphite
_diffrn_radiation_source 'fine-focus sealed tube'
_diffrn_radiation_type MoK\a
_diffrn_radiation_wavelength 0.71073
_diffrn_reflns_av_R_equivalents 0.0912
_diffrn_reflns_av_sigmaI/netI 0.0809
_diffrn_reflns_limit_h_max 9
_diffrn_reflns_limit_h_min -14
_diffrn_reflns_limit_k_max 15
_diffrn_reflns_limit_k_min -15
_diffrn_reflns_limit_l_max 37
_diffrn_reflns_limit_l_min -37
_diffrn_reflns_number 7033
_diffrn_reflns_theta_full 28.34
_diffrn_reflns_theta_max 28.34
_diffrn_reflns_theta_min 2.16
_exptl_absorpt_coefficient_mu 10.510
_exptl_crystal_density_diffrn 3.272
_exptl_crystal_density_method 'not measured'
_exptl_crystal_F_000 2820
_exptl_crystal_size_max 0.12
_exptl_crystal_size_mid 0.11
_exptl_crystal_size_min 0.06
_refine_diff_density_max 1.620
_refine_diff_density_min -2.583
_refine_diff_density_rms 0.285
_refine_ls_abs_structure_details 'Flack H D (1983), Acta Cryst. A39, 876-881'
_refine_ls_abs_structure_Flack -0.02(3)
_refine_ls_extinction_coef 0.00006(2)
_refine_ls_extinction_expression Fc^*^=kFc[1+0.001xFc^2^\l^3^/sin(2\q)]^-1/4^
_refine_ls_extinction_method SHELXL
_refine_ls_goodness_of_fit_ref 1.139
_refine_ls_hydrogen_treatment mixed
_refine_ls_matrix_type full
_refine_ls_number_parameters 99
_refine_ls_number_reflns 2011
_refine_ls_number_restraints 2
_refine_ls_restrained_S_all 1.139
_refine_ls_R_factor_all 0.0690
_refine_ls_R_factor_gt 0.0448
_refine_ls_shift/su_max 0.000
_refine_ls_shift/su_mean 0.000
_refine_ls_structure_factor_coef Fsqd
_refine_ls_weighting_details 'calc w=1/[\s^2^(Fo^2^)+(0.0376P)^2^+0.0000P] where P=(Fo^2^+2Fc^2^)/3'
_refine_ls_weighting_scheme calc
_refine_ls_wR_factor_gt 0.0962
_refine_ls_wR_factor_ref 0.1043
_reflns_number_gt 1550
_reflns_number_total 2011
_reflns_threshold_expression >2sigma(I)
_cod_data_source_file ic035050usi20031203_012455_3.cif
_cod_data_source_block Na4Cs7Mo4Se4(CN)12Cl3_(6)
_cod_depositor_comments
;
The following automatic conversions were performed:
'_symmetry_cell_setting' value 'Rhombohedral' changed to 'rhombohedral'
according to '/home/saulius/struct/CIF-dictionaries/cif_core.dic'
dictionary named 'cif_core.dic' version 2.4.1 from 2010-06-29.

Automatic conversion script
Id: cif_fix_enum 1527 2010-12-29 10:47:43Z saulius 
;
_cod_original_cell_volume 3258.8(6)
_cod_original_sg_symbol_H-M 'R 3 m'
_cod_database_code 4310717

loop_
_symmetry_equiv_pos_as_xyz
'x, y, z'
'-y, x-y, z'
'-x+y, -x, z'
'-y, -x, z'
'-x+y, y, z'
'x, x-y, z'
'x+2/3, y+1/3, z+1/3'
'-y+2/3, x-y+1/3, z+1/3'
'-x+y+2/3, -x+1/3, z+1/3'
'-y+2/3, -x+1/3, z+1/3'
'-x+y+2/3, y+1/3, z+1/3'
'x+2/3, x-y+1/3, z+1/3'
'x+1/3, y+2/3, z+2/3'
'-y+1/3, x-y+2/3, z+2/3'
'-x+y+1/3, -x+2/3, z+2/3'
'-y+1/3, -x+2/3, z+2/3'
'-x+y+1/3, y+2/3, z+2/3'
'x+1/3, x-y+2/3, z+2/3'

loop_
_atom_site_label
_atom_site_type_symbol
_atom_site_fract_x
_atom_site_fract_y
_atom_site_fract_z
_atom_site_U_iso_or_equiv
_atom_site_adp_type
_atom_site_occupancy
_atom_site_symmetry_multiplicity
_atom_site_calc_flag
_atom_site_refinement_flags
_atom_site_disorder_assembly
_atom_site_disorder_group
Mo1 Mo 0.83481(14) 1.41740(7) 0.10396(5) 0.0121(3) Uani 1 2 d S . .
Mo3 Mo 0.6667 1.3333 0.01983(8) 0.0120(5) Uani 1 6 d S . .
Se1 Se 0.6667 1.3333 0.16972(10) 0.0132(7) Uani 1 6 d S . .
Se2 Se 0.78246(9) 1.21754(9) 0.05391(6) 0.0134(4) Uani 1 2 d S . .
C3 C 0.5857(9) 1.1713(18) -0.0312(6) 0.017(4) Uani 1 2 d S . .
N3 N 0.5476(10) 1.095(2) -0.0628(5) 0.027(4) Uani 1 2 d S . .
C11 C 0.9458(13) 1.5924(14) 0.1474(4) 0.018(3) Uani 1 1 d . . .
C13 C 1.025(2) 1.5127(10) 0.0679(7) 0.018(4) Uani 1 2 d S . .
N11 N 1.0139(12) 1.3275(14) 0.1709(4) 0.027(3) Uani 1 1 d . . .
N13 N 1.1333(19) 1.5666(9) 0.0526(7) 0.030(5) Uani 1 2 d S . .
Cl1 Cl 0.0000 1.0000 -0.0002(4) 0.0299(17) Uani 1 6 d S . 1
Na2 Na 0.3333 1.6667 0.0050(5) 0.036(4) Uani 1 6 d S . 1
Na1 Na 1.1186(4) 1.8814(4) 0.2197(3) 0.0370(19) Uani 1 2 d S . 1
Cs1 Cs 0.14100(6) 1.28199(13) 0.07010(4) 0.0248(3) Uani 1 2 d S . 1
Cs2 Cs 0.28196(12) 1.14098(6) -0.07092(4) 0.0248(3) Uani 1 2 d S . 1
Cs3 Cs 1.3333 1.6667 0.16637(19) 0.0894(11) Uani 1 6 d S . 1
Cl21 Cl 0.2094(8) 1.4188(15) -0.0530(6) 0.050(4) Uiso 0.461(12) 2 d SP . .
Cl22 Cl 1.0000 2.0000 0.1574(11) 0.055(11) Uiso 0.42(3) 6 d SP . .
Cl23 Cl 0.3333 1.6667 -0.0845(11) 0.013(10) Uiso 0.21(2) 6 d SP . .

loop_
_atom_site_aniso_label
_atom_site_aniso_U_11
_atom_site_aniso_U_22
_atom_site_aniso_U_33
_atom_site_aniso_U_23
_atom_site_aniso_U_13
_atom_site_aniso_U_12
Mo1 0.0128(7) 0.0146(6) 0.0084(6) -0.0002(3) -0.0005(6) 0.0064(4)
Mo3 0.0153(8) 0.0153(8) 0.0055(10) 0.000 0.000 0.0076(4)
Se1 0.0151(10) 0.0151(10) 0.0094(13) 0.000 0.000 0.0076(5)
Se2 0.0154(7) 0.0154(7) 0.0091(8) -0.0001(3) 0.0001(3) 0.0075(8)
C3 0.019(7) 0.013(9) 0.016(8) 0.000(8) 0.000(4) 0.007(5)
N3 0.030(7) 0.032(10) 0.019(9) -0.006(8) -0.003(4) 0.016(5)
C11 0.016(7) 0.024(7) 0.014(6) 0.004(5) 0.006(5) 0.010(6)
C13 0.025(11) 0.013(7) 0.021(9) -0.005(4) -0.010(8) 0.013(6)
N11 0.034(7) 0.045(8) 0.016(5) 0.000(6) -0.005(6) 0.030(6)
N13 0.028(11) 0.028(8) 0.032(10) 0.001(4) 0.001(9) 0.014(6)
Cl1 0.032(3) 0.032(3) 0.026(4) 0.000 0.000 0.0160(13)
Na2 0.041(6) 0.041(6) 0.026(7) 0.000 0.000 0.020(3)
Na1 0.040(4) 0.040(4) 0.035(4) -0.003(2) 0.003(2) 0.023(5)
Cs1 0.0248(5) 0.0264(7) 0.0237(6) -0.0063(5) -0.0032(3) 0.0132(4)
Cs2 0.0221(7) 0.0319(6) 0.0174(6) 0.0005(3) 0.0009(5) 0.0110(3)
Cs3 0.0932(17) 0.0932(17) 0.082(2) 0.000 0.000 0.0466(9)

loop_
_atom_type_symbol
_atom_type_description
_atom_type_scat_dispersion_real
_atom_type_scat_dispersion_imag
_atom_type_scat_source
C C 0.0033 0.0016 'International Tables Vol C Tables 4.2.6.8 and 6.1.1.4'
N N 0.0061 0.0033 'International Tables Vol C Tables 4.2.6.8 and 6.1.1.4'
Na Na 0.0362 0.0249 'International Tables Vol C Tables 4.2.6.8 and 6.1.1.4'
Cl Cl 0.1484 0.1585 'International Tables Vol C Tables 4.2.6.8 and 6.1.1.4'
Se Se -0.0929 2.2259 'International Tables Vol C Tables 4.2.6.8 and 6.1.1.4'
Mo Mo -1.6832 0.6857 'International Tables Vol C Tables 4.2.6.8 and 6.1.1.4'
Cs Cs -0.3680 2.1192 'International Tables Vol C Tables 4.2.6.8 and 6.1.1.4'

loop_
_geom_angle_atom_site_label_1
_geom_angle_atom_site_label_2
_geom_angle_atom_site_label_3
_geom_angle
_geom_angle_site_symmetry_1
_geom_angle_site_symmetry_3
_geom_angle_publ_flag
C11 Mo1 C11 79.6(7) . 6_575 ?
C11 Mo1 C13 79.3(5) . . ?
C11 Mo1 C13 79.3(5) 6_575 . ?
C11 Mo1 Se1 85.5(3) . . ?
C11 Mo1 Se1 85.5(3) 6_575 . ?
C13 Mo1 Se1 160.2(5) . . ?
C11 Mo1 Se2 160.1(4) . . ?
C11 Mo1 Se2 85.2(3) 6_575 . ?
C13 Mo1 Se2 85.3(3) . . ?
Se1 Mo1 Se2 106.17(5) . . ?
C11 Mo1 Se2 85.2(3) . 2_775 ?
C11 Mo1 Se2 160.1(4) 6_575 2_775 ?
C13 Mo1 Se2 85.3(3) . 2_775 ?
Se1 Mo1 Se2 106.17(5) . 2_775 ?
Se2 Mo1 Se2 106.08(10) . 2_775 ?
C11 Mo1 Mo1 140.0(3) . 3_575 ?
C11 Mo1 Mo1 97.2(4) 6_575 3_575 ?
C13 Mo1 Mo1 139.8(3) . 3_575 ?
Se1 Mo1 Mo1 54.50(4) . 3_575 ?
Se2 Mo1 Mo1 54.54(4) . 3_575 ?
Se2 Mo1 Mo1 102.65(5) 2_775 3_575 ?
C11 Mo1 Mo1 97.2(4) . 2_775 ?
C11 Mo1 Mo1 140.0(3) 6_575 2_775 ?
C13 Mo1 Mo1 139.8(3) . 2_775 ?
Se1 Mo1 Mo1 54.50(4) . 2_775 ?
Se2 Mo1 Mo1 102.65(5) . 2_775 ?
Se2 Mo1 Mo1 54.54(4) 2_775 2_775 ?
Mo1 Mo1 Mo1 60.0 3_575 2_775 ?
C11 Mo1 Mo3 139.7(3) . . ?
C11 Mo1 Mo3 139.7(3) 6_575 . ?
C13 Mo1 Mo3 97.1(5) . . ?
Se1 Mo1 Mo3 102.64(7) . . ?
Se2 Mo1 Mo3 54.49(5) . . ?
Se2 Mo1 Mo3 54.49(5) 2_775 . ?
Mo1 Mo1 Mo3 60.02(3) 3_575 . ?
Mo1 Mo1 Mo3 60.02(3) 2_775 . ?
C3 Mo3 C3 80.5(7) . 2_775 ?
C3 Mo3 C3 80.5(7) . 3_575 ?
C3 Mo3 C3 80.5(7) 2_775 3_575 ?
C3 Mo3 Se2 84.9(3) . . ?
C3 Mo3 Se2 84.9(3) 2_775 . ?
C3 Mo3 Se2 160.9(5) 3_575 . ?
C3 Mo3 Se2 160.9(5) . 2_775 ?
C3 Mo3 Se2 84.9(3) 2_775 2_775 ?
C3 Mo3 Se2 84.9(3) 3_575 2_775 ?
Se2 Mo3 Se2 106.17(7) . 2_775 ?
C3 Mo3 Se2 84.9(3) . 3_575 ?
C3 Mo3 Se2 160.9(5) 2_775 3_575 ?
C3 Mo3 Se2 84.9(3) 3_575 3_575 ?
Se2 Mo3 Se2 106.17(7) . 3_575 ?
Se2 Mo3 Se2 106.17(7) 2_775 3_575 ?
C3 Mo3 Mo1 139.4(3) . . ?
C3 Mo3 Mo1 96.5(5) 2_775 . ?
C3 Mo3 Mo1 139.4(3) 3_575 . ?
Se2 Mo3 Mo1 54.53(4) . . ?
Se2 Mo3 Mo1 54.53(4) 2_775 . ?
Se2 Mo3 Mo1 102.64(9) 3_575 . ?
C3 Mo3 Mo1 96.5(5) . 3_575 ?
C3 Mo3 Mo1 139.4(3) 2_775 3_575 ?
C3 Mo3 Mo1 139.4(3) 3_575 3_575 ?
Se2 Mo3 Mo1 54.53(4) . 3_575 ?
Se2 Mo3 Mo1 102.64(9) 2_775 3_575 ?
Se2 Mo3 Mo1 54.53(4) 3_575 3_575 ?
Mo1 Mo3 Mo1 59.97(6) . 3_575 ?
C3 Mo3 Mo1 139.4(3) . 2_775 ?
C3 Mo3 Mo1 139.4(3) 2_775 2_775 ?
C3 Mo3 Mo1 96.5(5) 3_575 2_775 ?
Se2 Mo3 Mo1 102.64(9) . 2_775 ?
Se2 Mo3 Mo1 54.53(4) 2_775 2_775 ?
Se2 Mo3 Mo1 54.53(4) 3_575 2_775 ?
Mo1 Mo3 Mo1 59.97(6) . 2_775 ?
Mo1 Mo3 Mo1 59.97(6) 3_575 2_775 ?
Mo1 Se1 Mo1 71.01(9) 3_575 . ?
Mo1 Se1 Mo1 71.01(9) 3_575 2_775 ?
Mo1 Se1 Mo1 71.01(9) . 2_775 ?
Mo1 Se1 Cs2 138.652(13) 3_575 7 ?
Mo1 Se1 Cs2 90.81(4) . 7 ?
Mo1 Se1 Cs2 138.651(13) 2_775 7 ?
Mo1 Se1 Cs2 90.81(4) 3_575 9_465 ?
Mo1 Se1 Cs2 138.652(13) . 9_465 ?
Mo1 Se1 Cs2 138.651(13) 2_775 9_465 ?
Cs2 Se1 Cs2 78.72(6) 7 9_465 ?
Mo1 Se1 Cs2 138.651(13) 3_575 8_675 ?
Mo1 Se1 Cs2 138.651(13) . 8_675 ?
Mo1 Se1 Cs2 90.81(4) 2_775 8_675 ?
Cs2 Se1 Cs2 78.72(6) 7 8_675 ?
Cs2 Se1 Cs2 78.72(6) 9_465 8_675 ?
Mo3 Se2 Mo1 70.98(6) . . ?
Mo3 Se2 Mo1 70.98(6) . 3_575 ?
Mo1 Se2 Mo1 70.92(8) . 3_575 ?
Mo3 Se2 Cs2 90.84(7) . 2_775 ?
Mo1 Se2 Cs2 138.70(5) . 2_775 ?
Mo1 Se2 Cs2 138.70(5) 3_575 2_775 ?
Mo3 Se2 Cs1 138.67(3) . 1_655 ?
Mo1 Se2 Cs1 90.79(4) . 1_655 ?
Mo1 Se2 Cs1 138.58(7) 3_575 1_655 ?
Cs2 Se2 Cs1 78.77(4) 2_775 1_655 ?
Mo3 Se2 Cs1 138.67(3) . 2_775 ?
Mo1 Se2 Cs1 138.58(7) . 2_775 ?
Mo1 Se2 Cs1 90.79(4) 3_575 2_775 ?
Cs2 Se2 Cs1 78.77(4) 2_775 2_775 ?
Cs1 Se2 Cs1 78.74(5) 1_655 2_775 ?
N3 C3 Mo3 172.2(16) . . ?
N3 C3 Cs2 72.7(3) . . ?
Mo3 C3 Cs2 106.0(3) . . ?
N3 C3 Cs2 72.7(3) . 2_775 ?
Mo3 C3 Cs2 106.0(3) . 2_775 ?
Cs2 C3 Cs2 141.5(5) . 2_775 ?
C3 N3 Na1 167.4(16) . 14_764 ?
C3 N3 Cs2 87.9(4) . . ?
Na1 N3 Cs2 93.9(3) 14_764 . ?
C3 N3 Cs2 87.9(4) . 2_775 ?
Na1 N3 Cs2 93.9(3) 14_764 2_775 ?
Cs2 N3 Cs2 162.5(6) . 2_775 ?
C3 N3 Cs3 100.6(13) . 13_444 ?
Na1 N3 Cs3 92.0(5) 14_764 13_444 ?
Cs2 N3 Cs3 82.0(3) . 13_444 ?
Cs2 N3 Cs3 82.0(3) 2_775 13_444 ?
N11 C11 Mo1 175.2(13) 6_575 . ?
N11 C11 Cs1 72.8(8) 6_575 3_575 ?
Mo1 C11 Cs1 106.6(4) . 3_575 ?
N11 C11 Cs2 72.8(8) 6_575 7 ?
Mo1 C11 Cs2 106.2(5) . 7 ?
Cs1 C11 Cs2 141.6(4) 3_575 7 ?
N13 C13 Mo1 173.8(16) . . ?
N13 C13 Cs1 72.7(4) . 1_655 ?
Mo1 C13 Cs1 106.3(3) . 1_655 ?
N13 C13 Cs1 72.7(4) . 3_575 ?
Mo1 C13 Cs1 106.3(3) . 3_575 ?
Cs1 C13 Cs1 141.7(6) 1_655 3_575 ?
C11 N11 Na1 170.0(12) 6_575 2_875 ?
C11 N11 Cs1 87.7(8) 6_575 1_655 ?
Na1 N11 Cs1 93.7(5) 2_875 1_655 ?
C11 N11 Cs2 87.8(9) 6_575 7 ?
Na1 N11 Cs2 93.8(4) 2_875 7 ?
Cs1 N11 Cs2 162.0(4) 1_655 7 ?
C11 N11 Cs3 98.4(10) 6_575 . ?
Na1 N11 Cs3 91.6(4) 2_875 . ?
Cs1 N11 Cs3 81.8(3) 1_655 . ?
Cs2 N11 Cs3 81.6(3) 7 . ?
C13 N13 Na2 168.0(16) . 1_655 ?
C13 N13 Cs1 88.1(4) . 1_655 ?
Na2 N13 Cs1 93.6(3) 1_655 1_655 ?
C13 N13 Cs1 88.1(4) . 3_575 ?
Na2 N13 Cs1 93.6(3) 1_655 3_575 ?
Cs1 N13 Cs1 162.9(6) 1_655 3_575 ?
C13 N13 Cs3 99.9(13) . . ?
Na2 N13 Cs3 92.1(6) 1_655 . ?
Cs1 N13 Cs3 82.1(3) 1_655 . ?
Cs1 N13 Cs3 82.1(3) 3_575 . ?
Cs1 Cl1 Cs1 90.1(2) . 3_465 ?
Cs1 Cl1 Cs1 90.1(2) . 2_675 ?
Cs1 Cl1 Cs1 90.1(2) 3_465 2_675 ?
Cs1 Cl1 Cs2 179.8(3) . 3_465 ?
Cs1 Cl1 Cs2 90.007(18) 3_465 3_465 ?
Cs1 Cl1 Cs2 90.007(18) 2_675 3_465 ?
Cs1 Cl1 Cs2 90.007(18) . 2_675 ?
Cs1 Cl1 Cs2 179.8(3) 3_465 2_675 ?
Cs1 Cl1 Cs2 90.007(18) 2_675 2_675 ?
Cs2 Cl1 Cs2 89.9(2) 3_465 2_675 ?
Cs1 Cl1 Cs2 90.007(18) . . ?
Cs1 Cl1 Cs2 90.007(18) 3_465 . ?
Cs1 Cl1 Cs2 179.8(3) 2_675 . ?
Cs2 Cl1 Cs2 89.9(2) 3_465 . ?
Cs2 Cl1 Cs2 89.9(2) 2_675 . ?
N13 Na2 N13 91.9(7) 3_585 1_455 ?
N13 Na2 N13 91.9(7) 3_585 2_775 ?
N13 Na2 N13 91.9(7) 1_455 2_775 ?
N13 Na2 Cl23 123.9(5) 3_585 . ?
N13 Na2 Cl23 123.9(5) 1_455 . ?
N13 Na2 Cl23 123.9(5) 2_775 . ?
N13 Na2 Cl21 87.8(3) 3_585 3_475 ?
N13 Na2 Cl21 87.8(4) 1_455 3_475 ?
N13 Na2 Cl21 179.6(7) 2_775 3_475 ?
Cl23 Na2 Cl21 56.5(4) . 3_475 ?
N13 Na2 Cl21 179.6(7) 3_585 . ?
N13 Na2 Cl21 87.8(3) 1_455 . ?
N13 Na2 Cl21 87.8(3) 2_775 . ?
Cl23 Na2 Cl21 56.5(4) . . ?
Cl21 Na2 Cl21 92.5(5) 3_475 . ?
N13 Na2 Cl21 87.8(4) 3_585 2_785 ?
N13 Na2 Cl21 179.6(7) 1_455 2_785 ?
N13 Na2 Cl21 87.8(4) 2_775 2_785 ?
Cl23 Na2 Cl21 56.5(4) . 2_785 ?
Cl21 Na2 Cl21 92.5(5) 3_475 2_785 ?
Cl21 Na2 Cl21 92.5(5) . 2_785 ?
N13 Na2 Na1 134.0(4) 3_585 15_474 ?
N13 Na2 Na1 88.7(5) 1_455 15_474 ?
N13 Na2 Na1 134.0(4) 2_775 15_474 ?
Cl23 Na2 Na1 35.24(18) . 15_474 ?
Cl21 Na2 Na1 46.3(3) 3_475 15_474 ?
Cl21 Na2 Na1 46.3(3) . 15_474 ?
Cl21 Na2 Na1 91.7(5) 2_785 15_474 ?
N13 Na2 Na1 88.7(5) 3_585 14_774 ?
N13 Na2 Na1 134.0(4) 1_455 14_774 ?
N13 Na2 Na1 134.0(4) 2_775 14_774 ?
Cl23 Na2 Na1 35.24(17) . 14_774 ?
Cl21 Na2 Na1 46.3(3) 3_475 14_774 ?
Cl21 Na2 Na1 91.7(5) . 14_774 ?
Cl21 Na2 Na1 46.3(3) 2_785 14_774 ?
Na1 Na2 Na1 60.0(3) 15_474 14_774 ?
N13 Na2 Na1 134.0(4) 3_585 13_444 ?
N13 Na2 Na1 134.0(4) 1_455 13_444 ?
N13 Na2 Na1 88.7(5) 2_775 13_444 ?
Cl23 Na2 Na1 35.24(18) . 13_444 ?
Cl21 Na2 Na1 91.7(5) 3_475 13_444 ?
Cl21 Na2 Na1 46.3(3) . 13_444 ?
Cl21 Na2 Na1 46.3(3) 2_785 13_444 ?
Na1 Na2 Na1 60.0(3) 15_474 13_444 ?
Na1 Na2 Na1 60.0(3) 14_774 13_444 ?
N13 Na2 Cs1 52.04(12) 3_585 3_475 ?
N13 Na2 Cs1 52.04(12) 1_455 3_475 ?
N13 Na2 Cs1 120.5(6) 2_775 3_475 ?
Cl23 Na2 Cs1 115.58(17) . 3_475 ?
Cl21 Na2 Cs1 59.1(3) 3_475 3_475 ?
Cl21 Na2 Cs1 127.91(6) . 3_475 ?
Cl21 Na2 Cs1 127.91(6) 2_785 3_475 ?
Na1 Na2 Cs1 95.30(11) 15_474 3_475 ?
Na1 Na2 Cs1 95.30(11) 14_774 3_475 ?
Na1 Na2 Cs1 150.8(3) 13_444 3_475 ?
N13 Na2 Cs1 52.04(12) 3_585 2_785 ?
N13 Na2 Cs1 120.5(6) 1_455 2_785 ?
N13 Na2 Cs1 52.04(12) 2_775 2_785 ?
Cl23 Na2 Cs1 115.58(17) . 2_785 ?
Cl21 Na2 Cs1 127.91(6) 3_475 2_785 ?
Cl21 Na2 Cs1 127.91(6) . 2_785 ?
Cl21 Na2 Cs1 59.1(3) 2_785 2_785 ?
Na1 Na2 Cs1 150.8(3) 15_474 2_785 ?
Na1 Na2 Cs1 95.30(11) 14_774 2_785 ?
Na1 Na2 Cs1 95.30(11) 13_444 2_785 ?
Cs1 Na2 Cs1 102.7(2) 3_475 2_785 ?
N11 Na1 N11 92.8(7) 6_575 3_685 ?
N11 Na1 N3 92.6(5) 6_575 9_575 ?
N11 Na1 N3 92.6(5) 3_685 9_575 ?
N11 Na1 Cl23 123.1(5) 6_575 7 ?
N11 Na1 Cl23 123.1(5) 3_685 7 ?
N3 Na1 Cl23 123.9(8) 9_575 7 ?
N11 Na1 Cl22 87.7(5) 6_575 . ?
N11 Na1 Cl22 87.7(5) 3_685 . ?
N3 Na1 Cl22 179.7(8) 9_575 . ?
Cl23 Na1 Cl22 55.8(8) 7 . ?
N11 Na1 Cl21 179.8(6) 6_575 8_785 ?
N11 Na1 Cl21 87.4(4) 3_685 8_785 ?
N3 Na1 Cl21 87.6(4) 9_575 8_785 ?
Cl23 Na1 Cl21 56.7(4) 7 8_785 ?
Cl22 Na1 Cl21 92.2(4) . 8_785 ?
N11 Na1 Cl21 87.4(4) 6_575 7 ?
N11 Na1 Cl21 179.8(6) 3_685 7 ?
N3 Na1 Cl21 87.6(4) 9_575 7 ?
Cl23 Na1 Cl21 56.7(4) 7 7 ?
Cl22 Na1 Cl21 92.2(4) . 7 ?
Cl21 Na1 Cl21 92.5(7) 8_785 7 ?
N11 Na1 Na1 133.6(4) 6_575 2_885 ?
N11 Na1 Na1 88.0(4) 3_685 2_885 ?
N3 Na1 Na1 133.8(3) 9_575 2_885 ?
Cl23 Na1 Na1 35.1(3) 7 2_885 ?
Cl22 Na1 Na1 46.0(4) . 2_885 ?
Cl21 Na1 Na1 46.3(3) 8_785 2_885 ?
Cl21 Na1 Na1 91.8(3) 7 2_885 ?
N11 Na1 Na1 88.0(4) 6_575 3_585 ?
N11 Na1 Na1 133.6(4) 3_685 3_585 ?
N3 Na1 Na1 133.8(3) 9_575 3_585 ?
Cl23 Na1 Na1 35.1(3) 7 3_585 ?
Cl22 Na1 Na1 46.0(4) . 3_585 ?
Cl21 Na1 Na1 91.8(3) 8_785 3_585 ?
Cl21 Na1 Na1 46.3(3) 7 3_585 ?
Na1 Na1 Na1 60.000(1) 2_885 3_585 ?
N11 Na1 Na2 133.6(3) 6_575 7 ?
N11 Na1 Na2 133.6(3) 3_685 7 ?
N3 Na1 Na2 88.3(5) 9_575 7 ?
Cl23 Na1 Na2 35.6(7) 7 7 ?
Cl22 Na1 Na2 91.4(5) . 7 ?
Cl21 Na1 Na2 46.3(3) 8_785 7 ?
Cl21 Na1 Na2 46.3(3) 7 7 ?
Na1 Na1 Na2 60.02(14) 2_885 7 ?
Na1 Na1 Na2 60.02(14) 3_585 7 ?
N11 Na1 Cs1 52.2(4) 6_575 3_575 ?
N11 Na1 Cs1 52.2(4) 3_685 3_575 ?
N3 Na1 Cs1 120.9(5) 9_575 3_575 ?
Cl23 Na1 Cs1 115.2(7) 7 3_575 ?
Cl22 Na1 Cs1 59.4(5) . 3_575 ?
Cl21 Na1 Cs1 127.9(4) 8_785 3_575 ?
Cl21 Na1 Cs1 127.9(4) 7 3_575 ?
Na1 Na1 Cs1 95.24(11) 2_885 3_575 ?
Na1 Na1 Cs1 95.24(11) 3_585 3_575 ?
Na2 Na1 Cs1 150.8(3) 7 3_575 ?
N11 Na1 Cs2 121.3(4) 6_575 9_575 ?
N11 Na1 Cs2 52.2(4) 3_685 9_575 ?
N3 Na1 Cs2 52.06(12) 9_575 9_575 ?
Cl23 Na1 Cs2 115.6(4) 7 9_575 ?
Cl22 Na1 Cs2 127.99(13) . 9_575 ?
Cl21 Na1 Cs2 58.9(3) 8_785 9_575 ?
Cl21 Na1 Cs2 127.8(4) 7 9_575 ?
Na1 Na1 Cs2 95.22(10) 2_885 9_575 ?
Na1 Na1 Cs2 150.72(11) 3_585 9_575 ?
Na2 Na1 Cs2 95.13(17) 7 9_575 ?
Cs1 Na1 Cs2 102.90(14) 3_575 9_575 ?
N11 Cs1 N11 61.9(4) 1_455 5 ?
N11 Cs1 N13 75.3(4) 1_455 1_455 ?
N11 Cs1 N13 105.9(4) 5 1_455 ?
N11 Cs1 N13 105.9(4) 1_455 2_775 ?
N11 Cs1 N13 75.3(4) 5 2_775 ?
N13 Cs1 N13 61.9(7) 1_455 2_775 ?
N11 Cs1 Cl1 126.8(2) 1_455 . ?
N11 Cs1 Cl1 126.8(2) 5 . ?
N13 Cs1 Cl1 127.3(3) 1_455 . ?
N13 Cs1 Cl1 127.3(3) 2_775 . ?
N11 Cs1 C11 19.5(3) 1_455 6_475 ?
N11 Cs1 C11 80.6(3) 5 6_475 ?
N13 Cs1 C11 62.0(4) 1_455 6_475 ?
N13 Cs1 C11 108.0(4) 2_775 6_475 ?
Cl1 Cs1 C11 121.6(2) . 6_475 ?
N11 Cs1 C11 80.6(3) 1_455 2_775 ?
N11 Cs1 C11 19.5(3) 5 2_775 ?
N13 Cs1 C11 108.0(4) 1_455 2_775 ?
N13 Cs1 C11 62.0(4) 2_775 2_775 ?
Cl1 Cs1 C11 121.6(2) . 2_775 ?
C11 Cs1 C11 98.4(4) 6_475 2_775 ?
N11 Cs1 C13 62.5(4) 1_455 1_455 ?
N11 Cs1 C13 108.4(4) 5 1_455 ?
N13 Cs1 C13 19.2(4) 1_455 1_455 ?
N13 Cs1 C13 80.4(5) 2_775 1_455 ?
Cl1 Cs1 C13 121.7(3) . 1_455 ?
C11 Cs1 C13 46.0(4) 6_475 1_455 ?
C11 Cs1 C13 116.8(4) 2_775 1_455 ?
N11 Cs1 C13 108.4(4) 1_455 2_775 ?
N11 Cs1 C13 62.5(4) 5 2_775 ?
N13 Cs1 C13 80.4(5) 1_455 2_775 ?
N13 Cs1 C13 19.2(4) 2_775 2_775 ?
Cl1 Cs1 C13 121.7(3) . 2_775 ?
C11 Cs1 C13 116.8(4) 6_475 2_775 ?
C11 Cs1 C13 46.0(4) 2_775 2_775 ?
C13 Cs1 C13 98.2(6) 1_455 2_775 ?
N11 Cs1 Cl21 137.6(3) 1_455 . ?
N11 Cs1 Cl21 137.6(3) 5 . ?
N13 Cs1 Cl21 63.5(4) 1_455 . ?
N13 Cs1 Cl21 63.5(4) 2_775 . ?
Cl1 Cs1 Cl21 76.3(3) . . ?
C11 Cs1 Cl21 120.3(2) 6_475 . ?
C11 Cs1 Cl21 120.3(2) 2_775 . ?
C13 Cs1 Cl21 75.2(4) 1_455 . ?
C13 Cs1 Cl21 75.2(4) 2_775 . ?
N11 Cs1 Cl22 62.9(4) 1_455 1_445 ?
N11 Cs1 Cl22 62.9(4) 5 1_445 ?
N13 Cs1 Cl22 137.1(4) 1_455 1_445 ?
N13 Cs1 Cl22 137.1(4) 2_775 1_445 ?
Cl1 Cs1 Cl22 76.4(4) . 1_445 ?
C11 Cs1 Cl22 75.1(3) 6_475 1_445 ?
C11 Cs1 Cl22 75.1(3) 2_775 1_445 ?
C13 Cs1 Cl22 120.3(4) 1_455 1_445 ?
C13 Cs1 Cl22 120.3(4) 2_775 1_445 ?
Cl21 Cs1 Cl22 152.7(4) . 1_445 ?
N11 Cs1 Se2 67.68(19) 1_455 1_455 ?
N11 Cs1 Se2 128.79(19) 5 1_455 ?
N13 Cs1 Se2 67.7(3) 1_455 1_455 ?
N13 Cs1 Se2 128.9(3) 2_775 1_455 ?
Cl1 Cs1 Se2 78.15(3) . 1_455 ?
C11 Cs1 Se2 50.7(2) 6_475 1_455 ?
C11 Cs1 Se2 148.1(2) 2_775 1_455 ?
C13 Cs1 Se2 50.8(3) 1_455 1_455 ?
C13 Cs1 Se2 147.9(3) 2_775 1_455 ?
Cl21 Cs1 Se2 87.16(6) . 1_455 ?
Cl22 Cs1 Se2 87.27(8) 1_445 1_455 ?
N3 Cs2 N3 75.4(7) . 3_575 ?
N3 Cs2 N11 106.0(4) . 18_464 ?
N3 Cs2 N11 61.6(3) 3_575 18_464 ?
N3 Cs2 N11 61.6(3) . 13_444 ?
N3 Cs2 N11 106.0(4) 3_575 13_444 ?
N11 Cs2 N11 75.6(4) 18_464 13_444 ?
N3 Cs2 Cl1 127.1(3) . . ?
N3 Cs2 Cl1 127.1(3) 3_575 . ?
N11 Cs2 Cl1 126.9(2) 18_464 . ?
N11 Cs2 Cl1 126.9(2) 13_444 . ?
N3 Cs2 C3 19.4(4) . . ?
N3 Cs2 C3 62.8(4) 3_575 . ?
N11 Cs2 C3 108.7(4) 18_464 . ?
N11 Cs2 C3 80.4(3) 13_444 . ?
Cl1 Cs2 C3 121.2(3) . . ?
N3 Cs2 C3 62.8(4) . 3_575 ?
N3 Cs2 C3 19.4(4) 3_575 3_575 ?
N11 Cs2 C3 80.4(3) 18_464 3_575 ?
N11 Cs2 C3 108.7(4) 13_444 3_575 ?
Cl1 Cs2 C3 121.2(3) . 3_575 ?
C3 Cs2 C3 46.9(6) . 3_575 ?
N3 Cs2 C11 107.9(4) . 13_444 ?
N3 Cs2 C11 80.2(4) 3_575 13_444 ?
N11 Cs2 C11 19.4(3) 18_464 13_444 ?
N11 Cs2 C11 62.4(3) 13_444 13_444 ?
Cl1 Cs2 C11 121.7(2) . 13_444 ?
C3 Cs2 C11 117.1(3) . 13_444 ?
C3 Cs2 C11 98.3(3) 3_575 13_444 ?
N3 Cs2 C11 80.2(4) . 18_464 ?
N3 Cs2 C11 107.9(4) 3_575 18_464 ?
N11 Cs2 C11 62.4(3) 18_464 18_464 ?
N11 Cs2 C11 19.4(3) 13_444 18_464 ?
Cl1 Cs2 C11 121.7(2) . 18_464 ?
C3 Cs2 C11 98.3(3) . 18_464 ?
C3 Cs2 C11 117.1(3) 3_575 18_464 ?
C11 Cs2 C11 46.0(4) 13_444 18_464 ?
N3 Cs2 Cl21 63.2(4) . 3_465 ?
N3 Cs2 Cl21 137.6(4) 3_575 3_465 ?
N11 Cs2 Cl21 137.5(3) 18_464 3_465 ?
N11 Cs2 Cl21 63.0(3) 13_444 3_465 ?
Cl1 Cs2 Cl21 76.3(2) . 3_465 ?
C3 Cs2 Cl21 74.8(3) . 3_465 ?
C3 Cs2 Cl21 120.7(3) 3_575 3_465 ?
C11 Cs2 Cl21 120.2(3) 13_444 3_465 ?
C11 Cs2 Cl21 75.2(3) 18_464 3_465 ?
N3 Cs2 Cl21 137.6(4) . . ?
N3 Cs2 Cl21 63.2(4) 3_575 . ?
N11 Cs2 Cl21 63.0(3) 18_464 . ?
N11 Cs2 Cl21 137.5(3) 13_444 . ?
Cl1 Cs2 Cl21 76.3(2) . . ?
C3 Cs2 Cl21 120.7(3) . . ?
C3 Cs2 Cl21 74.8(3) 3_575 . ?
C11 Cs2 Cl21 75.2(3) 13_444 . ?
C11 Cs2 Cl21 120.2(3) 18_464 . ?
Cl21 Cs2 Cl21 152.6(4) 3_465 . ?
N3 Cs2 Se2 67.9(3) . 3_575 ?
N3 Cs2 Se2 67.9(3) 3_575 3_575 ?
N11 Cs2 Se2 128.75(19) 18_464 3_575 ?
N11 Cs2 Se2 128.75(19) 13_444 3_575 ?
Cl1 Cs2 Se2 78.09(14) . 3_575 ?
C3 Cs2 Se2 50.6(3) . 3_575 ?
C3 Cs2 Se2 50.6(3) 3_575 3_575 ?
C11 Cs2 Se2 148.0(2) 13_444 3_575 ?
C11 Cs2 Se2 148.0(2) 18_464 3_575 ?
Cl21 Cs2 Se2 87.3(3) 3_465 3_575 ?
Cl21 Cs2 Se2 87.3(3) . 3_575 ?
N3 Cs3 N3 66.0(5) 8_775 7 ?
N3 Cs3 N3 66.0(5) 8_775 9_575 ?
N3 Cs3 N3 66.0(5) 7 9_575 ?
N3 Cs3 N13 172.9(4) 8_775 . ?
N3 Cs3 N13 119.6(3) 7 . ?
N3 Cs3 N13 119.6(3) 9_575 . ?
N3 Cs3 N13 119.6(3) 8_775 3_685 ?
N3 Cs3 N13 172.9(4) 7 3_685 ?
N3 Cs3 N13 119.6(3) 9_575 3_685 ?
N13 Cs3 N13 54.4(5) . 3_685 ?
N3 Cs3 N13 119.6(3) 8_775 2_875 ?
N3 Cs3 N13 119.6(3) 7 2_875 ?
N3 Cs3 N13 172.9(4) 9_575 2_875 ?
N13 Cs3 N13 54.4(5) . 2_875 ?
N13 Cs3 N13 54.4(5) 3_685 2_875 ?
N3 Cs3 N11 90.4(2) 8_775 3_685 ?
N3 Cs3 N11 120.1(3) 7 3_685 ?
N3 Cs3 N11 54.1(3) 9_575 3_685 ?
N13 Cs3 N11 90.1(2) . 3_685 ?
N13 Cs3 N11 65.5(3) 3_685 3_685 ?
N13 Cs3 N11 119.9(3) 2_875 3_685 ?
N3 Cs3 N11 120.1(3) 8_775 6_575 ?
N3 Cs3 N11 90.4(2) 7 6_575 ?
N3 Cs3 N11 54.1(3) 9_575 6_575 ?
N13 Cs3 N11 65.5(3) . 6_575 ?
N13 Cs3 N11 90.1(2) 3_685 6_575 ?
N13 Cs3 N11 119.9(3) 2_875 6_575 ?
N11 Cs3 N11 54.0(4) 3_685 6_575 ?
N3 Cs3 N11 120.1(3) 8_775 . ?
N3 Cs3 N11 54.1(3) 7 . ?
N3 Cs3 N11 90.4(2) 9_575 . ?
N13 Cs3 N11 65.5(3) . . ?
N13 Cs3 N11 119.9(3) 3_685 . ?
N13 Cs3 N11 90.1(2) 2_875 . ?
N11 Cs3 N11 119.89(2) 3_685 . ?
N11 Cs3 N11 65.9(4) 6_575 . ?
N3 Cs3 N11 54.1(3) 8_775 4_885 ?
N3 Cs3 N11 120.1(3) 7 4_885 ?
N3 Cs3 N11 90.4(2) 9_575 4_885 ?
N13 Cs3 N11 119.9(3) . 4_885 ?
N13 Cs3 N11 65.5(3) 3_685 4_885 ?
N13 Cs3 N11 90.1(2) 2_875 4_885 ?
N11 Cs3 N11 65.9(4) 3_685 4_885 ?
N11 Cs3 N11 119.89(2) 6_575 4_885 ?
N11 Cs3 N11 172.9(4) . 4_885 ?
N3 Cs3 N11 90.4(2) 8_775 5_655 ?
N3 Cs3 N11 54.1(3) 7 5_655 ?
N3 Cs3 N11 120.1(3) 9_575 5_655 ?
N13 Cs3 N11 90.1(2) . 5_655 ?
N13 Cs3 N11 119.9(3) 3_685 5_655 ?
N13 Cs3 N11 65.5(3) 2_875 5_655 ?
N11 Cs3 N11 172.9(4) 3_685 5_655 ?
N11 Cs3 N11 119.89(2) 6_575 5_655 ?
N11 Cs3 N11 54.0(4) . 5_655 ?
N11 Cs3 N11 119.89(2) 4_885 5_655 ?
N3 Cs3 N11 54.1(3) 8_775 2_875 ?
N3 Cs3 N11 90.4(2) 7 2_875 ?
N3 Cs3 N11 120.1(3) 9_575 2_875 ?
N13 Cs3 N11 119.9(3) . 2_875 ?
N13 Cs3 N11 90.1(2) 3_685 2_875 ?
N13 Cs3 N11 65.5(3) 2_875 2_875 ?
N11 Cs3 N11 119.89(2) 3_685 2_875 ?
N11 Cs3 N11 172.9(4) 6_575 2_875 ?
N11 Cs3 N11 119.89(2) . 2_875 ?
N11 Cs3 N11 54.0(4) 4_885 2_875 ?
N11 Cs3 N11 65.9(4) 5_655 2_875 ?
Na1 Cl21 Na1 87.4(6) 15_474 13_444 ?
Na1 Cl21 Na2 87.5(4) 15_474 . ?
Na1 Cl21 Na2 87.5(4) 13_444 . ?
Na1 Cl21 Cs2 78.1(2) 15_474 2_675 ?
Na1 Cl21 Cs2 134.2(6) 13_444 2_675 ?
Na2 Cl21 Cs2 134.1(3) . 2_675 ?
Na1 Cl21 Cs2 134.2(6) 15_474 . ?
Na1 Cl21 Cs2 78.1(2) 13_444 . ?
Na2 Cl21 Cs2 134.1(3) . . ?
Cs2 Cl21 Cs2 81.7(3) 2_675 . ?
Na1 Cl21 Cs1 134.1(3) 15_474 . ?
Na1 Cl21 Cs1 134.1(3) 13_444 . ?
Na2 Cl21 Cs1 78.0(4) . . ?
Cs2 Cl21 Cs1 81.6(3) 2_675 . ?
Cs2 Cl21 Cs1 81.6(3) . . ?
Na1 Cl22 Na1 88.1(7) 2_885 3_585 ?
Na1 Cl22 Na1 88.1(7) 2_885 . ?
Na1 Cl22 Na1 88.1(7) 3_585 . ?
Na1 Cl22 Cs1 134.01(13) 2_885 2_785 ?
Na1 Cl22 Cs1 77.8(2) 3_585 2_785 ?
Na1 Cl22 Cs1 134.01(13) . 2_785 ?
Na1 Cl22 Cs1 134.01(13) 2_885 3_575 ?
Na1 Cl22 Cs1 134.01(13) 3_585 3_575 ?
Na1 Cl22 Cs1 77.8(2) . 3_575 ?
Cs1 Cl22 Cs1 81.3(5) 2_785 3_575 ?
Na1 Cl22 Cs1 77.8(2) 2_885 1_665 ?
Na1 Cl22 Cs1 134.01(13) 3_585 1_665 ?
Na1 Cl22 Cs1 134.01(13) . 1_665 ?
Cs1 Cl22 Cs1 81.3(5) 2_785 1_665 ?
Cs1 Cl22 Cs1 81.3(5) 3_575 1_665 ?
Na1 Cl23 Na1 109.8(7) 15_474 14_774 ?
Na1 Cl23 Na1 109.8(7) 15_474 13_444 ?
Na1 Cl23 Na1 109.8(7) 14_774 13_444 ?
Na1 Cl23 Na2 109.2(7) 15_474 . ?
Na1 Cl23 Na2 109.2(7) 14_774 . ?
Na1 Cl23 Na2 109.2(7) 13_444 . ?

loop_
_geom_bond_atom_site_label_1
_geom_bond_atom_site_label_2
_geom_bond_distance
_geom_bond_site_symmetry_2
_geom_bond_publ_flag
Mo1 C11 2.154(14) . ?
Mo1 C11 2.154(14) 6_575 ?
Mo1 C13 2.16(2) . ?
Mo1 Se1 2.506(3) . ?
Mo1 Se2 2.5082(16) . ?
Mo1 Se2 2.5082(16) 2_775 ?
Mo1 Mo1 2.910(3) 3_575 ?
Mo1 Mo1 2.910(3) 2_775 ?
Mo1 Mo3 2.912(2) . ?
Mo3 C3 2.169(18) . ?
Mo3 C3 2.169(18) 2_775 ?
Mo3 C3 2.169(18) 3_575 ?
Mo3 Se2 2.507(2) . ?
Mo3 Se2 2.507(2) 2_775 ?
Mo3 Se2 2.507(2) 3_575 ?
Mo3 Mo1 2.912(2) 3_575 ?
Mo3 Mo1 2.912(2) 2_775 ?
Se1 Mo1 2.506(3) 3_575 ?
Se1 Mo1 2.506(3) 2_775 ?
Se1 Cs2 3.848(2) 7 ?
Se1 Cs2 3.848(2) 9_465 ?
Se1 Cs2 3.848(2) 8_675 ?
Se2 Mo1 2.5082(16) 3_575 ?
Se2 Cs2 3.846(2) 2_775 ?
Se2 Cs1 3.8471(15) 1_655 ?
Se2 Cs1 3.8471(15) 2_775 ?
C3 N3 1.17(2) . ?
C3 Cs2 3.526(6) . ?
C3 Cs2 3.526(6) 2_775 ?
N3 Na1 2.39(2) 14_764 ?
N3 Cs2 3.368(3) . ?
N3 Cs2 3.368(3) 2_775 ?
N3 Cs3 3.786(18) 13_444 ?
C11 N11 1.176(18) 6_575 ?
C11 Cs1 3.519(12) 3_575 ?
C11 Cs2 3.531(12) 7 ?
C13 N13 1.16(2) . ?
C13 Cs1 3.524(7) 1_655 ?
C13 Cs1 3.524(7) 3_575 ?
N11 C11 1.176(18) 6_575 ?
N11 Na1 2.388(13) 2_875 ?
N11 Cs1 3.364(13) 1_655 ?
N11 Cs2 3.376(14) 7 ?
N11 Cs3 3.807(13) . ?
N13 Na2 2.41(2) 1_655 ?
N13 Cs1 3.366(3) 1_655 ?
N13 Cs1 3.366(3) 3_575 ?
N13 Cs3 3.787(19) . ?
Cl1 Cs1 3.448(6) . ?
Cl1 Cs1 3.448(6) 3_465 ?
Cl1 Cs1 3.448(6) 2_675 ?
Cl1 Cs2 3.455(6) 3_465 ?
Cl1 Cs2 3.455(6) 2_675 ?
Cl1 Cs2 3.455(6) . ?
Na2 N13 2.41(2) 3_585 ?
Na2 N13 2.41(2) 1_455 ?
Na2 N13 2.41(2) 2_775 ?
Na2 Cl23 2.53(3) . ?
Na2 Cl21 2.970(18) 3_475 ?
Na2 Cl21 2.970(18) . ?
Na2 Cl21 2.970(18) 2_785 ?
Na2 Na1 4.107(14) 15_474 ?
Na2 Na1 4.107(14) 14_774 ?
Na2 Na1 4.107(14) 13_444 ?
Na2 Cs1 4.261(6) 3_475 ?
Na2 Cs1 4.261(6) 2_785 ?
Na1 N11 2.388(13) 6_575 ?
Na1 N11 2.388(13) 3_685 ?
Na1 N3 2.39(2) 9_575 ?
Na1 Cl23 2.509(13) 7 ?
Na1 Cl22 2.95(2) . ?
Na1 Cl21 2.970(13) 8_785 ?
Na1 Cl21 2.970(13) 7 ?
Na1 Na1 4.104(15) 2_885 ?
Na1 Na1 4.104(16) 3_585 ?
Na1 Na2 4.107(14) 7 ?
Na1 Cs1 4.251(9) 3_575 ?
Na1 Cs2 4.261(6) 9_575 ?
Cs1 N11 3.364(13) 1_455 ?
Cs1 N11 3.364(13) 5 ?
Cs1 N13 3.366(3) 1_455 ?
Cs1 N13 3.366(3) 2_775 ?
Cs1 C11 3.519(12) 6_475 ?
Cs1 C11 3.519(12) 2_775 ?
Cs1 C13 3.524(7) 1_455 ?
Cs1 C13 3.524(7) 2_775 ?
Cs1 Cl21 3.738(17) . ?
Cs1 Cl22 3.75(2) 1_445 ?
Cs1 Se2 3.8471(15) 1_455 ?
Cs2 N3 3.368(3) 3_575 ?
Cs2 N11 3.376(14) 18_464 ?
Cs2 N11 3.376(14) 13_444 ?
Cs2 C3 3.526(6) 3_575 ?
Cs2 C11 3.531(12) 13_444 ?
Cs2 C11 3.531(12) 18_464 ?
Cs2 Cl21 3.731(12) 3_465 ?
Cs2 Cl21 3.731(12) . ?
Cs2 Se2 3.846(2) 3_575 ?
Cs3 N3 3.786(18) 8_775 ?
Cs3 N3 3.786(18) 7 ?
Cs3 N3 3.786(18) 9_575 ?
Cs3 N13 3.787(19) 3_685 ?
Cs3 N13 3.787(19) 2_875 ?
Cs3 N11 3.807(13) 3_685 ?
Cs3 N11 3.807(13) 6_575 ?
Cs3 N11 3.807(13) 4_885 ?
Cs3 N11 3.807(13) 5_655 ?
Cs3 N11 3.807(13) 2_875 ?
Cl21 Na1 2.970(12) 15_474 ?
Cl21 Na1 2.970(12) 13_444 ?
Cl21 Cs2 3.731(12) 2_675 ?
Cl22 Na1 2.95(2) 2_885 ?
Cl22 Na1 2.95(2) 3_585 ?
Cl22 Cs1 3.75(2) 2_785 ?
Cl22 Cs1 3.75(2) 3_575 ?
Cl22 Cs1 3.75(2) 1_665 ?
Cl23 Na1 2.509(13) 15_474 ?
Cl23 Na1 2.509(13) 14_774 ?
Cl23 Na1 2.509(13) 13_444 ?
